data_7044224
loop_
_publ_author_name
'Schmid, Paul'
'Maier, Matthias'
'Pfeiffer, Hendrik'
'Belz, Anja'
'Henry, Lucas'
'Friedrich, Alexandra'
'Sch\"onfeld, Fabian'
'Edkins, Katharina'
'Schatzschneider, Ulrich'

_publ_section_title
;
 Catalyst-free room-temperature iClick reaction of molybdenum(II) and
 tungsten(II) azide complexes with electron-poor alkynes: Structural
 preferences and kinetic studies
;
_journal_name_full 'Dalton Trans.'
_journal_paper_doi 10.1039/C7DT03096G
_journal_year 2017
_chemical_formula_moiety 'C21 H18 F3 N5 O4 W'
_chemical_formula_sum 'C21 H18 F3 N5 O4 W'
_chemical_formula_weight 645.25
_chemical_name_common '[W(allyl)(triazolateCF3,COOEt)(bpy)(CO)2]'
_space_group_crystal_system monoclinic
_space_group_IT_number 14
_space_group_name_Hall '-P 2ybc'
_space_group_name_H-M_alt 'P 1 21/c 1'
_symmetry_space_group_name_Hall '-P 2ybc'
_symmetry_space_group_name_H-M 'P 1 21/c 1'
_atom_sites_solution_hydrogens mixed
_atom_sites_solution_primary iterative
_atom_sites_solution_secondary difmap
_audit_creation_date 2016-07-01
_audit_update_record
;
2017-07-17 deposited with the CCDC.
2017-09-13 downloaded from the CCDC.
;
_cell_angle_alpha 90
_cell_angle_beta 91.10(2)
_cell_angle_gamma 90
_cell_formula_units_Z 4
_cell_length_a 11.078(5)
_cell_length_b 9.984(5)
_cell_length_c 19.167(11)
_cell_measurement_reflns_used 9392
_cell_measurement_temperature 100(2)
_cell_measurement_theta_max 36.34
_cell_measurement_theta_min 2.30
_cell_volume 2119.5(19)
_computing_cell_refinement 'Saint+ ver. V8.34A (Bruker AXS)'
_computing_data_collection 'APEX2 ver. 2014.11-0 (Bruker AXS)'
_computing_data_reduction 'Saint+ ver. V8.34A (Bruker AXS)'
_computing_molecular_graphics 'ShelXLe (Huebschle et all, 2011)'
_computing_publication_material 'SHELXL-2014/7 (Sheldrick, 2014)'
_computing_structure_refinement 'SHELXL-2014/7 (Sheldrick, 2014)'
_computing_structure_solution 'SHELXT (Sheldrick, 2014)'
_diffrn_ambient_temperature 100(2)
_diffrn_detector 'CCD area detector (Apex2)'
_diffrn_detector_area_resol_mean 8.333
_diffrn_measured_fraction_theta_full 1.000
_diffrn_measured_fraction_theta_max 1.000
_diffrn_measurement_device_type 'Bruker X8-APEX II'
_diffrn_measurement_method '\f and \w scans'
_diffrn_radiation_monochromator graphite
_diffrn_radiation_type MoK\a
_diffrn_radiation_wavelength 0.71073
_diffrn_reflns_av_R_equivalents 0.0305
_diffrn_reflns_av_unetI/netI 0.0211
_diffrn_reflns_Laue_measured_fraction_full 1.000
_diffrn_reflns_Laue_measured_fraction_max 1.000
_diffrn_reflns_limit_h_max 13
_diffrn_reflns_limit_h_min -13
_diffrn_reflns_limit_k_max 12
_diffrn_reflns_limit_k_min -12
_diffrn_reflns_limit_l_max 23
_diffrn_reflns_limit_l_min -23
_diffrn_reflns_number 24833
_diffrn_reflns_point_group_measured_fraction_full 1.000
_diffrn_reflns_point_group_measured_fraction_max 1.000
_diffrn_reflns_theta_full 25.242
_diffrn_reflns_theta_max 26.022
_diffrn_reflns_theta_min 1.839
_diffrn_source 'rotating-anode (Nonius FR-591)'
_exptl_absorpt_coefficient_mu 5.517
_exptl_absorpt_correction_T_max 0.7471
_exptl_absorpt_correction_T_min 0.5169
_exptl_absorpt_correction_type multi-scan
_exptl_absorpt_process_details 'SadAbs 2014/5 (Bruker AXS)'
_exptl_crystal_colour red
_exptl_crystal_density_diffrn 2.022
_exptl_crystal_description block
_exptl_crystal_F_000 1248
_exptl_crystal_preparation 'Crystal fragment soaked in perfluoro polyether oil.'
_exptl_crystal_recrystallization_method 'recrystallised from dichloromethane and hexane by evaporation'
_exptl_crystal_size_max 0.588
_exptl_crystal_size_mid 0.472
_exptl_crystal_size_min 0.20
_refine_diff_density_max 0.873
_refine_diff_density_min -0.626
_refine_diff_density_rms 0.078
_refine_ls_extinction_method none
_refine_ls_goodness_of_fit_ref 1.049
_refine_ls_hydrogen_treatment mixed
_refine_ls_matrix_type full
_refine_ls_number_parameters 323
_refine_ls_number_reflns 4178
_refine_ls_number_restraints 5
_refine_ls_restrained_S_all 1.048
_refine_ls_R_factor_all 0.0172
_refine_ls_R_factor_gt 0.0155
_refine_ls_shift/su_max 0.003
_refine_ls_shift/su_mean 0.000
_refine_ls_structure_factor_coef Fsqd
_refine_ls_weighting_details 'w=1/[\s^2^(Fo^2^)+(0.0072P)^2^+2.9018P] where P=(Fo^2^+2Fc^2^)/3'
_refine_ls_weighting_scheme calc
_refine_ls_wR_factor_gt 0.0345
_refine_ls_wR_factor_ref 0.0351
_reflns_Friedel_coverage 0.000
_reflns_number_gt 3932
_reflns_number_total 4178
_reflns_threshold_expression 'I > 2\s(I)'
_cod_data_source_file c7dt03096g2.cif
_cod_data_source_block AF048
_cod_database_code 7044224
_shelx_shelxl_version_number 2014/7
_shelx_space_group_comment
;
The symmetry employed for this shelxl refinement is uniquely defined
by the following loop, which should always be used as a source of
symmetry information in preference to the above space-group names.
They are only intended as comments.
;
_shelx_estimated_absorpt_t_min 0.140
_shelx_estimated_absorpt_t_max 0.405

loop_
_space_group_symop_operation_xyz
'x, y, z'
'-x, y+1/2, -z+1/2'
'-x, -y, -z'
'x, -y-1/2, z-1/2'

loop_
_atom_site_label
_atom_site_type_symbol
_atom_site_fract_x
_atom_site_fract_y
_atom_site_fract_z
_atom_site_U_iso_or_equiv
_atom_site_adp_type
_atom_site_occupancy
_atom_site_site_symmetry_order
_atom_site_calc_flag
_atom_site_refinement_flags_posn
_atom_site_refinement_flags_adp
W1 W 0.15695(2) 0.31237(2) 0.66651(2) 0.00971(4) Uani 1 1 d . .
C1 C 0.0641(2) 0.1911(2) 0.60580(12) 0.0158(5) Uani 1 1 d . .
O1 O 0.01350(17) 0.11375(18) 0.57061(9) 0.0237(4) Uani 1 1 d . .
N1 N 0.27192(18) 0.4138(2) 0.52651(10) 0.0158(4) Uani 1 1 d . .
F1 F 0.32952(17) 0.37188(19) 0.36179(8) 0.0377(4) Uani 1 1 d . .
F2 F 0.47956(14) 0.48650(16) 0.39853(8) 0.0263(4) Uani 1 1 d . .
O2 O 0.26539(16) 0.03212(17) 0.70379(9) 0.0205(4) Uani 1 1 d . .
C2 C 0.2279(2) 0.1375(2) 0.69031(12) 0.0147(5) Uani 1 1 d . .
N2 N 0.28671(18) 0.32995(19) 0.58113(10) 0.0111(4) Uani 1 1 d . .
F3 F 0.30084(17) 0.56105(19) 0.41207(9) 0.0424(5) Uani 1 1 d . .
C3 C 0.4283(2) 0.2786(2) 0.51294(12) 0.0154(5) Uani 1 1 d . .
O3 O 0.56111(17) 0.21535(19) 0.42441(9) 0.0244(4) Uani 1 1 d . .
N3 N 0.37968(19) 0.2484(2) 0.57465(10) 0.0162(4) Uani 1 1 d . .
N4 N 0.10799(17) 0.51636(19) 0.63080(9) 0.0106(4) Uani 1 1 d . .
C4 C 0.3603(2) 0.3813(2) 0.48300(12) 0.0151(5) Uani 1 1 d . .
O4 O 0.58781(16) 0.12918(18) 0.53167(9) 0.0209(4) Uani 1 1 d . .
C8 C 0.1589(2) 0.7484(2) 0.62853(12) 0.0127(5) Uani 1 1 d . .
H8 H 0.2104 0.8191 0.6437 0.015 Uiso 1 1 calc R U
C7 C 0.0644(2) 0.7738(2) 0.58222(12) 0.0140(5) Uani 1 1 d . .
H7 H 0.0495 0.8621 0.5657 0.017 Uiso 1 1 calc R U
C9 C 0.1779(2) 0.6192(2) 0.65257(11) 0.0112(5) Uani 1 1 d . .
C6 C -0.0081(2) 0.6685(2) 0.56035(12) 0.0134(5) Uani 1 1 d . .
H6 H -0.0738 0.6832 0.5287 0.016 Uiso 1 1 calc R U
C10 C 0.2749(2) 0.5849(2) 0.70356(11) 0.0129(5) Uani 1 1 d . .
N5 N 0.28686(17) 0.45295(19) 0.71757(10) 0.0119(4) Uani 1 1 d . .
C5 C 0.0168(2) 0.5417(2) 0.58531(11) 0.0123(5) Uani 1 1 d . .
H5 H -0.0325 0.4693 0.5698 0.015 Uiso 1 1 calc R U
C11 C 0.3464(2) 0.6800(3) 0.73713(13) 0.0180(5) Uani 1 1 d . .
H11 H 0.3361 0.7724 0.7269 0.022 Uiso 1 1 calc R U
C21 C 0.3683(2) 0.4506(3) 0.41452(13) 0.0194(5) Uani 1 1 d . .
C12 C 0.4327(2) 0.6393(3) 0.78553(13) 0.0205(5) Uani 1 1 d . .
H12 H 0.4805 0.7034 0.8101 0.025 Uiso 1 1 calc R U
C13 C 0.4484(2) 0.5041(3) 0.79774(12) 0.0184(5) Uani 1 1 d . .
H13 H 0.5094 0.4736 0.8294 0.022 Uiso 1 1 calc R U
C18 C 0.5324(2) 0.2064(2) 0.48367(13) 0.0178(5) Uani 1 1 d . .
C17 C 0.1158(2) 0.2613(3) 0.78136(12) 0.0167(5) Uani 1 1 d D .
H17A H 0.1750(19) 0.289(3) 0.8148(11) 0.020 Uiso 1 1 d D U
H17B H 0.088(2) 0.1715(11) 0.7861(14) 0.020 Uiso 1 1 d D U
C16 C 0.0346(2) 0.3571(3) 0.75324(13) 0.0165(5) Uani 1 1 d D .
H16 H 0.038(3) 0.4487(9) 0.7665(13) 0.020 Uiso 1 1 d D U
C15 C -0.0432(2) 0.3093(3) 0.69941(13) 0.0187(5) Uani 1 1 d D .
H15A H -0.094(2) 0.371(2) 0.6757(13) 0.022 Uiso 1 1 d D U
H15B H -0.075(2) 0.2210(12) 0.7031(15) 0.022 Uiso 1 1 d D U
C14 C 0.3743(2) 0.4144(3) 0.76324(12) 0.0158(5) Uani 1 1 d . .
H14 H 0.3851 0.3215 0.7719 0.019 Uiso 1 1 calc R U
C19 C 0.6937(2) 0.0591(3) 0.50677(15) 0.0248(6) Uani 1 1 d . .
H19A H 0.7547 0.1244 0.4912 0.030 Uiso 1 1 calc R U
H19B H 0.6710 0.0012 0.4667 0.030 Uiso 1 1 calc R U
C20 C 0.7447(2) -0.0244(3) 0.56506(14) 0.0246(6) Uani 1 1 d . .
H20A H 0.7703 0.0340 0.6037 0.037 Uiso 1 1 calc R U
H20B H 0.8144 -0.0749 0.5485 0.037 Uiso 1 1 calc R U
H20C H 0.6830 -0.0869 0.5812 0.037 Uiso 1 1 calc R U

loop_
_atom_site_aniso_label
_atom_site_aniso_U_11
_atom_site_aniso_U_22
_atom_site_aniso_U_33
_atom_site_aniso_U_23
_atom_site_aniso_U_13
_atom_site_aniso_U_12
W1 0.01051(5) 0.00936(5) 0.00926(5) 0.00068(3) -0.00018(3) -0.00014(4)
C1 0.0189(13) 0.0150(12) 0.0135(12) 0.0058(10) -0.0002(10) 0.0008(10)
O1 0.0309(11) 0.0177(9) 0.0220(9) 0.0004(8) -0.0087(8) -0.0081(8)
N1 0.0167(11) 0.0166(10) 0.0142(10) 0.0006(8) -0.0018(8) -0.0020(8)
F1 0.0492(11) 0.0486(11) 0.0150(8) 0.0004(7) -0.0089(7) -0.0257(9)
F2 0.0253(9) 0.0321(9) 0.0214(8) 0.0038(7) 0.0019(7) -0.0108(7)
O2 0.0229(10) 0.0119(9) 0.0265(10) 0.0019(7) -0.0035(8) 0.0024(7)
C2 0.0137(12) 0.0175(13) 0.0129(11) -0.0016(9) -0.0021(9) -0.0038(10)
N2 0.0125(10) 0.0119(9) 0.0088(9) 0.0003(7) -0.0011(7) -0.0031(8)
F3 0.0475(11) 0.0459(11) 0.0343(10) 0.0227(9) 0.0111(8) 0.0219(9)
C3 0.0161(12) 0.0167(12) 0.0134(12) -0.0016(9) 0.0002(9) -0.0022(10)
O3 0.0244(10) 0.0276(10) 0.0213(10) 0.0030(8) 0.0079(8) 0.0050(8)
N3 0.0162(11) 0.0166(10) 0.0158(10) -0.0008(8) 0.0002(8) 0.0005(9)
N4 0.0104(10) 0.0133(10) 0.0082(9) -0.0004(7) 0.0010(7) -0.0006(8)
C4 0.0160(12) 0.0162(12) 0.0129(11) -0.0017(9) -0.0012(9) -0.0034(10)
O4 0.0202(10) 0.0227(9) 0.0198(9) 0.0031(7) 0.0044(7) 0.0062(8)
C8 0.0147(12) 0.0135(11) 0.0100(11) 0.0002(9) 0.0023(9) -0.0029(9)
C7 0.0183(13) 0.0120(11) 0.0116(11) 0.0019(9) 0.0024(9) 0.0034(9)
C9 0.0113(11) 0.0145(11) 0.0078(10) -0.0013(9) 0.0023(9) 0.0002(9)
C6 0.0126(12) 0.0174(12) 0.0100(11) 0.0002(9) -0.0003(9) 0.0031(9)
C10 0.0117(11) 0.0170(12) 0.0099(11) 0.0001(9) 0.0020(9) -0.0014(9)
N5 0.0115(10) 0.0147(10) 0.0097(9) 0.0007(8) 0.0013(7) 0.0019(8)
C5 0.0138(11) 0.0135(12) 0.0097(11) -0.0021(9) 0.0000(9) -0.0016(9)
C11 0.0187(13) 0.0180(12) 0.0173(12) 0.0012(10) -0.0008(10) -0.0051(10)
C21 0.0189(13) 0.0217(13) 0.0175(12) 0.0022(10) -0.0029(10) -0.0042(11)
C12 0.0187(13) 0.0260(14) 0.0167(13) 0.0002(10) -0.0039(10) -0.0086(11)
C13 0.0119(12) 0.0304(14) 0.0129(11) 0.0056(10) -0.0022(9) -0.0011(10)
C18 0.0191(13) 0.0163(12) 0.0180(13) -0.0005(10) 0.0005(10) 0.0002(10)
C17 0.0188(13) 0.0199(13) 0.0115(11) 0.0021(10) 0.0021(9) 0.0005(10)
C16 0.0168(13) 0.0167(12) 0.0162(12) 0.0024(10) 0.0049(10) 0.0009(10)
C15 0.0148(13) 0.0210(13) 0.0201(13) 0.0069(10) 0.0015(10) 0.0012(10)
C14 0.0152(12) 0.0194(13) 0.0127(11) 0.0038(9) -0.0005(9) 0.0023(10)
C19 0.0189(13) 0.0230(14) 0.0328(15) 0.0041(12) 0.0112(11) 0.0049(11)
C20 0.0183(14) 0.0273(15) 0.0284(14) 0.0013(11) 0.0037(11) 0.0012(11)

loop_
_atom_type_symbol
_atom_type_description
_atom_type_scat_dispersion_real
_atom_type_scat_dispersion_imag
_atom_type_scat_source
C C 0.0033 0.0016 'International Tables Vol C Tables 4.2.6.8 and 6.1.1.4'
H H 0.0000 0.0000 'International Tables Vol C Tables 4.2.6.8 and 6.1.1.4'
N N 0.0061 0.0033 'International Tables Vol C Tables 4.2.6.8 and 6.1.1.4'
O O 0.0106 0.0060 'International Tables Vol C Tables 4.2.6.8 and 6.1.1.4'
F F 0.0171 0.0103 'International Tables Vol C Tables 4.2.6.8 and 6.1.1.4'
W W -0.8490 6.8722 'International Tables Vol C Tables 4.2.6.8 and 6.1.1.4'

loop_
_exptl_crystal_face_index_h
_exptl_crystal_face_index_k
_exptl_crystal_face_index_l
_exptl_crystal_face_perp_dist
-1.00 0.00 2.00 0.0920
1.00 0.00 -2.00 0.1000
0.00 0.00 1.00 0.1760
0.00 0.00 -1.00 0.2080
1.00 1.00 2.00 0.3320
-1.00 -2.00 2.00 0.1090
0.00 -1.00 2.00 0.1240
0.00 1.00 -2.00 0.2390
0.00 1.00 -1.00 0.2310
-1.00 -2.00 -1.00 0.1880
0.00 -2.00 1.00 0.1370
1.00 -1.00 2.00 0.1840
-1.00 1.00 -2.00 0.2710
0.00 -1.00 0.00 0.1360
0.00 1.00 0.00 0.2940
-1.00 -2.00 -2.00 0.2010
-2.00 1.00 -2.00 0.2530
0.00 -2.00 -1.00 0.1500
2.00 -2.00 1.00 0.1660
-2.00 2.00 -1.00 0.2750
-1.00 2.00 0.00 0.2800
1.00 0.00 1.00 0.2270
-1.00 0.00 -1.00 0.2180
2.00 -1.00 1.00 0.1920
1.00 -1.00 0.00 0.1550
1.00 -2.00 -1.00 0.1280
0.00 1.00 1.00 0.3090
2.00 -2.00 -1.00 0.1450
-1.00 2.00 2.00 0.2890
-2.00 -1.00 -2.00 0.2250
1.00 -1.00 -2.00 0.1150
2.00 0.00 -1.00 0.1380
0.00 -1.00 -2.00 0.1890
1.00 0.00 0.00 0.1710
3.00 -1.00 -3.00 0.1120

loop_
_geom_angle_atom_site_label_1
_geom_angle_atom_site_label_2
_geom_angle_atom_site_label_3
_geom_angle
C1 W1 C2 77.98(10)
C1 W1 N2 87.17(9)
C2 W1 N2 88.82(9)
C1 W1 C16 104.44(11)
C2 W1 C16 104.68(10)
N2 W1 C16 163.64(9)
C1 W1 N4 105.22(9)
C2 W1 N4 169.83(9)
N2 W1 N4 81.76(7)
C16 W1 N4 84.05(8)
C1 W1 N5 168.58(9)
C2 W1 N5 101.89(9)
N2 W1 N5 81.42(8)
C16 W1 N5 86.70(9)
N4 W1 N5 73.02(7)
C1 W1 C17 108.57(10)
C2 W1 C17 70.64(10)
N2 W1 C17 150.07(8)
C16 W1 C17 36.30(9)
N4 W1 C17 116.46(8)
N5 W1 C17 81.85(9)
C1 W1 C15 70.06(10)
C2 W1 C15 107.80(10)
N2 W1 C15 147.52(8)
C16 W1 C15 36.32(9)
N4 W1 C15 82.31(8)
N5 W1 C15 120.21(9)
C17 W1 C15 62.03(9)
O1 C1 W1 176.3(2)
C4 N1 N2 104.7(2)
O2 C2 W1 177.3(2)
N3 N2 N1 113.15(19)
N3 N2 W1 122.77(15)
N1 N2 W1 123.67(15)
N3 C3 C4 107.8(2)
N3 C3 C18 123.6(2)
C4 C3 C18 128.5(2)
N2 N3 C3 105.74(19)
C5 N4 C9 118.5(2)
C5 N4 W1 123.37(15)
C9 N4 W1 118.00(15)
N1 C4 C3 108.6(2)
N1 C4 C21 119.6(2)
C3 C4 C21 131.8(2)
C18 O4 C19 114.4(2)
C7 C8 C9 119.5(2)
C7 C8 H8 120.2
C9 C8 H8 120.2
C8 C7 C6 118.9(2)
C8 C7 H7 120.6
C6 C7 H7 120.6
N4 C9 C8 121.6(2)
N4 C9 C10 115.7(2)
C8 C9 C10 122.7(2)
C5 C6 C7 118.8(2)
C5 C6 H6 120.6
C7 C6 H6 120.6
N5 C10 C11 121.5(2)
N5 C10 C9 115.2(2)
C11 C10 C9 123.3(2)
C14 N5 C10 118.3(2)
C14 N5 W1 123.77(16)
C10 N5 W1 117.89(15)
N4 C5 C6 122.7(2)
N4 C5 H5 118.7
C6 C5 H5 118.7
C12 C11 C10 119.5(2)
C12 C11 H11 120.3
C10 C11 H11 120.3
F2 C21 F3 106.9(2)
F2 C21 F1 105.7(2)
F3 C21 F1 106.6(2)
F2 C21 C4 113.7(2)
F3 C21 C4 111.9(2)
F1 C21 C4 111.6(2)
C11 C12 C13 119.0(2)
C11 C12 H12 120.5
C13 C12 H12 120.5
C14 C13 C12 118.9(2)
C14 C13 H13 120.6
C12 C13 H13 120.6
O3 C18 O4 124.9(2)
O3 C18 C3 123.4(2)
O4 C18 C3 111.7(2)
C16 C17 W1 67.88(14)
C16 C17 H17A 119.1(17)
W1 C17 H17A 115.6(18)
C16 C17 H17B 118.2(17)
W1 C17 H17B 111.6(17)
H17A C17 H17B 115(2)
C17 C16 C15 115.1(2)
C17 C16 W1 75.81(15)
C15 C16 W1 75.95(15)
C17 C16 H16 121.9(17)
C15 C16 H16 122.8(16)
W1 C16 H16 111.9(17)
C16 C15 W1 67.73(15)
C16 C15 H15A 118.6(17)
W1 C15 H15A 115.3(18)
C16 C15 H15B 118.5(17)
W1 C15 H15B 112.7(18)
H15A C15 H15B 115(2)
N5 C14 C13 122.7(2)
N5 C14 H14 118.6
C13 C14 H14 118.6
O4 C19 C20 108.6(2)
O4 C19 H19A 110.0
C20 C19 H19A 110.0
O4 C19 H19B 110.0
C20 C19 H19B 110.0
H19A C19 H19B 108.4
C19 C20 H20A 109.5
C19 C20 H20B 109.5
H20A C20 H20B 109.5
C19 C20 H20C 109.5
H20A C20 H20C 109.5
H20B C20 H20C 109.5

loop_
_geom_bond_atom_site_label_1
_geom_bond_atom_site_label_2
_geom_bond_distance
W1 C1 1.957(3)
W1 C2 1.965(3)
W1 N2 2.206(2)
W1 C16 2.211(3)
W1 N4 2.213(2)
W1 N5 2.224(2)
W1 C17 2.314(3)
W1 C15 2.317(3)
C1 O1 1.163(3)
N1 C4 1.338(3)
N1 N2 1.348(3)
F1 C21 1.344(3)
F2 C21 1.325(3)
O2 C2 1.158(3)
N2 N3 1.321(3)
F3 C21 1.333(3)
C3 N3 1.343(3)
C3 C4 1.390(3)
C3 C18 1.479(4)
O3 C18 1.189(3)
N4 C5 1.346(3)
N4 C9 1.348(3)
C4 C21 1.488(3)
O4 C18 1.340(3)
O4 C19 1.454(3)
C8 C7 1.383(3)
C8 C9 1.385(3)
C8 H8 0.9500
C7 C6 1.383(3)
C7 H7 0.9500
C9 C10 1.478(3)
C6 C5 1.379(3)
C6 H6 0.9500
C10 N5 1.350(3)
C10 C11 1.387(3)
N5 C14 1.349(3)
C5 H5 0.9500
C11 C12 1.380(3)
C11 H11 0.9500
C12 C13 1.380(4)
C12 H12 0.9500
C13 C14 1.376(3)
C13 H13 0.9500
C17 C16 1.413(4)
C17 H17A 0.950(5)
C17 H17B 0.951(5)
C16 C15 1.415(4)
C16 H16 0.950(5)
C15 H15A 0.950(5)
C15 H15B 0.951(5)
C14 H14 0.9500
C19 C20 1.496(4)
C19 H19A 0.9900
C19 H19B 0.9900
C20 H20A 0.9800
C20 H20B 0.9800
C20 H20C 0.9800

loop_
_geom_torsion_atom_site_label_1
_geom_torsion_atom_site_label_2
_geom_torsion_atom_site_label_3
_geom_torsion_atom_site_label_4
_geom_torsion
C4 N1 N2 N3 0.8(2)
C4 N1 N2 W1 -172.06(15)
N1 N2 N3 C3 -0.4(3)
W1 N2 N3 C3 172.49(15)
C4 C3 N3 N2 -0.1(3)
C18 C3 N3 N2 -177.4(2)
N2 N1 C4 C3 -0.8(2)
N2 N1 C4 C21 177.2(2)
N3 C3 C4 N1 0.6(3)
C18 C3 C4 N1 177.7(2)
N3 C3 C4 C21 -177.1(2)
C18 C3 C4 C21 0.0(4)
C9 C8 C7 C6 -0.8(3)
C5 N4 C9 C8 -0.9(3)
W1 N4 C9 C8 175.12(17)
C5 N4 C9 C10 178.8(2)
W1 N4 C9 C10 -5.2(3)
C7 C8 C9 N4 1.4(3)
C7 C8 C9 C10 -178.3(2)
C8 C7 C6 C5 -0.2(3)
N4 C9 C10 N5 5.0(3)
C8 C9 C10 N5 -175.2(2)
N4 C9 C10 C11 -172.7(2)
C8 C9 C10 C11 7.0(4)
C11 C10 N5 C14 -2.8(3)
C9 C10 N5 C14 179.5(2)
C11 C10 N5 W1 175.20(18)
C9 C10 N5 W1 -2.6(3)
C9 N4 C5 C6 -0.2(3)
W1 N4 C5 C6 -176.01(17)
C7 C6 C5 N4 0.8(4)
N5 C10 C11 C12 0.6(4)
C9 C10 C11 C12 178.1(2)
N1 C4 C21 F2 136.2(2)
C3 C4 C21 F2 -46.4(4)
N1 C4 C21 F3 14.9(3)
C3 C4 C21 F3 -167.6(2)
N1 C4 C21 F1 -104.4(3)
C3 C4 C21 F1 73.0(3)
C10 C11 C12 C13 2.1(4)
C11 C12 C13 C14 -2.5(4)
C19 O4 C18 O3 3.1(4)
C19 O4 C18 C3 -177.9(2)
N3 C3 C18 O3 165.3(2)
C4 C3 C18 O3 -11.3(4)
N3 C3 C18 O4 -13.6(3)
C4 C3 C18 O4 169.7(2)
W1 C17 C16 C15 66.7(2)
C17 C16 C15 W1 -66.7(2)
C10 N5 C14 C13 2.3(3)
W1 N5 C14 C13 -175.51(18)
C12 C13 C14 N5 0.3(4)
C18 O4 C19 C20 -179.1(2)
